data_4030549
loop_
_publ_author_name
'Seo, Boram'
'Jeon, Woo Hyung'
'Kim, Jaeeun'
'Kim, Sunghwa'
'Lee, Phil Ho'

_publ_section_title
;
 Synthesis of Fluorenes via Tandem Copper-Catalyzed [3 + 2] Cycloaddition
 and Rhodium-Catalyzed Denitrogenative Cyclization in a 5-Exo Mode from
 2-Ethynylbiaryls and N-Sulfonyl Azides in One Pot.
;
_journal_issue 2
_journal_name_full 'The Journal of organic chemistry'
_journal_page_first 722
_journal_paper_doi 10.1021/jo5027113
_journal_volume 80
_journal_year 2014
_chemical_formula_sum 'C21 H16 N O2 S'
_chemical_formula_weight 346.41
_chemical_name_common SBR1332
_space_group_crystal_system orthorhombic
_space_group_IT_number 19
_space_group_name_Hall 'P 2ac 2ab'
_space_group_name_H-M_alt 'P 21 21 21'
_symmetry_space_group_name_Hall 'P 2ac 2ab'
_symmetry_space_group_name_H-M 'P 21 21 21'
_atom_sites_solution_hydrogens geom
_cell_angle_alpha 90
_cell_angle_beta 90
_cell_angle_gamma 90
_cell_formula_units_Z 4
_cell_length_a 8.4181(4)
_cell_length_b 10.6238(5)
_cell_length_c 19.2166(9)
_cell_measurement_reflns_used 3837
_cell_measurement_temperature 296.(2)
_cell_measurement_theta_max 22.1169
_cell_measurement_theta_min 2.1905
_cell_volume 1718.58(14)
_computing_cell_refinement 'SAINT V8.34A (Bruker AXS Inc., 2013)'
_computing_data_collection 'Bruker Instrument Service v2013.12.0.0'
_computing_data_reduction 'SAINT V8.34A (Bruker AXS Inc., 2013)'
_computing_structure_refinement 'SHELXL-2013 (Sheldrick, 2013)'
_diffrn_ambient_temperature 296.(2)
_diffrn_detector_area_resol_mean 8.3333
_diffrn_measured_fraction_theta_full 1.000
_diffrn_measured_fraction_theta_max 1.000
_diffrn_radiation_wavelength 0.71073
_diffrn_reflns_av_R_equivalents 0.0962
_diffrn_reflns_av_unetI/netI 0.0581
_diffrn_reflns_limit_h_max 11
_diffrn_reflns_limit_h_min -11
_diffrn_reflns_limit_k_max 14
_diffrn_reflns_limit_k_min -14
_diffrn_reflns_limit_l_max 25
_diffrn_reflns_limit_l_min -25
_diffrn_reflns_number 41065
_diffrn_reflns_theta_full 28.34
_diffrn_reflns_theta_max 28.34
_diffrn_reflns_theta_min 2.12
_exptl_absorpt_coefficient_mu 0.202
_exptl_absorpt_correction_T_max 0.960
_exptl_absorpt_correction_T_min 0.960
_exptl_absorpt_correction_type multi-scan
_exptl_absorpt_process_details 'SADABS V2012/1 (Bruker AXS Inc.)'
_exptl_crystal_colour colourless
_exptl_crystal_density_diffrn 1.339
_exptl_crystal_density_method 'not measured'
_exptl_crystal_description block
_exptl_crystal_F_000 724
_exptl_crystal_size_max 0.200
_exptl_crystal_size_mid 0.200
_exptl_crystal_size_min 0.200
_refine_diff_density_max 0.240
_refine_diff_density_min -0.455
_refine_ls_abs_structure_details
;
Flack x determined using 1305 quotients [(I+)-(I-)]/[(I+)+(I-)]
(Parsons and Flack (2004), Acta Cryst. A60, s61).
;
_refine_ls_abs_structure_Flack 0.02(6)
_refine_ls_extinction_method none
_refine_ls_goodness_of_fit_ref 1.033
_refine_ls_hydrogen_treatment constr
_refine_ls_matrix_type full
_refine_ls_number_parameters 227
_refine_ls_number_reflns 4277
_refine_ls_number_restraints 0
_refine_ls_restrained_S_all 1.033
_refine_ls_R_factor_all 0.0645
_refine_ls_R_factor_gt 0.0451
_refine_ls_shift/su_max 0.000
_refine_ls_shift/su_mean 0.000
_refine_ls_structure_factor_coef Fsqd
_refine_ls_weighting_details 'w=1/[\s^2^(Fo^2^)+(0.0372P)^2^+0.5351P] where P=(Fo^2^+2Fc^2^)/3'
_refine_ls_weighting_scheme calc
_refine_ls_wR_factor_gt 0.0902
_refine_ls_wR_factor_ref 0.0998
_reflns_number_gt 3487
_reflns_number_total 4277
_reflns_threshold_expression 'I > 2\s(I)'
_cod_data_source_file jo5027113_si_002.cif
_cod_data_source_block I
_cod_database_code 4030549

loop_
_space_group_symop_operation_xyz
'x, y, z'
'-x+1/2, -y, z+1/2'
'-x, y+1/2, -z+1/2'
'x+1/2, -y+1/2, -z'

loop_
_atom_site_type_symbol
_atom_site_label
_atom_site_fract_x
_atom_site_fract_y
_atom_site_fract_z
_atom_site_U_iso_or_equiv
_atom_site_adp_type
_atom_site_calc_flag
_atom_site_refinement_flags_adp
_atom_site_refinement_flags_posn
_atom_site_occupancy
_atom_site_disorder_group
C C1 0.3306(4) 0.9680(3) 0.18223(16) 0.0209(7) Uani d . . 1 .
C C2 0.4577(4) 1.0095(3) 0.14268(18) 0.0307(8) Uani d . . 1 .
H H2 0.4773 0.9742 0.0992 0.037 Uiso calc U R 1 .
C C3 0.5548(5) 1.1029(4) 0.16780(19) 0.0368(9) Uani d . . 1 .
H H3 0.6403 1.1299 0.141 0.044 Uiso calc U R 1 .
C C4 0.5281(4) 1.1584(3) 0.23253(18) 0.0324(9) Uani d . . 1 .
H H4 0.5949 1.2217 0.2486 0.039 Uiso calc U R 1 .
C C5 0.4012(4) 1.1183(3) 0.27279(17) 0.0264(8) Uani d . . 1 .
H H5 0.3815 1.155 0.3159 0.032 Uiso calc U R 1 .
C C6 0.3043(4) 1.0235(3) 0.24818(15) 0.0209(7) Uani d . . 1 .
C C7 0.1628(4) 0.9656(3) 0.27926(15) 0.0215(7) Uani d . . 1 .
C C8 0.0862(4) 0.9884(3) 0.34215(16) 0.0258(8) Uani d . . 1 .
H H8 0.1268 1.0467 0.3736 0.031 Uiso calc U R 1 .
C C9 -0.0522(4) 0.9224(3) 0.35694(17) 0.0303(8) Uani d . . 1 .
H H9 -0.1045 0.9362 0.3989 0.036 Uiso calc U R 1 .
C C10 -0.1133(4) 0.8357(3) 0.30972(18) 0.0316(8) Uani d . . 1 .
H H10 -0.2074 0.7937 0.32 0.038 Uiso calc U R 1 .
C C11 -0.0360(4) 0.8111(3) 0.24750(17) 0.0290(8) Uani d . . 1 .
H H11 -0.0766 0.7522 0.2165 0.035 Uiso calc U R 1 .
C C12 0.1028(4) 0.8757(3) 0.23221(15) 0.0207(7) Uani d . . 1 .
C C13 0.2072(4) 0.8721(3) 0.17037(15) 0.0203(6) Uani d . . 1 .
C C14 0.1774(4) 0.7950(3) 0.11631(15) 0.0207(7) Uani d . . 1 .
H H14 0.0928 0.7395 0.1215 0.025 Uiso calc U R 1 .
C C15 0.3618(3) 0.5702(3) -0.00148(17) 0.0190(6) Uani d . . 1 .
C C16 0.4148(4) 0.5153(3) -0.06285(16) 0.0231(7) Uani d . . 1 .
H H16 0.3737 0.5406 -0.1055 0.028 Uiso calc U R 1 .
C C17 0.5295(4) 0.4224(3) -0.05943(18) 0.0266(8) Uani d . . 1 .
H H17 0.565 0.3849 -0.1003 0.032 Uiso calc U R 1 .
C C18 0.5928(4) 0.3842(3) 0.0037(2) 0.0292(7) Uani d . . 1 .
C C19 0.5349(4) 0.4384(3) 0.06431(19) 0.0296(8) Uani d . . 1 .
H H19 0.5743 0.4117 0.107 0.036 Uiso calc U R 1 .
C C20 0.4197(4) 0.5312(3) 0.06248(17) 0.0243(7) Uani d . . 1 .
H H20 0.3819 0.5668 0.1035 0.029 Uiso calc U R 1 .
C C21 0.7220(5) 0.2862(3) 0.0065(2) 0.0474(10) Uani d . . 1 .
H H21A 0.7857 0.2991 0.0474 0.071 Uiso calc U R 1 .
H H21B 0.7876 0.293 -0.0341 0.071 Uiso calc U R 1 .
H H21C 0.675 0.2039 0.0082 0.071 Uiso calc U R 1 .
N N1 0.2590(3) 0.7895(2) 0.05386(12) 0.0215(6) Uani d . . 1 .
H H1 0.3354 0.8418 0.0471 0.026 Uiso calc U R 1 .
O O1 0.0647(2) 0.63668(19) 0.00993(11) 0.0230(5) Uani d . . 1 .
O O2 0.2367(3) 0.75041(19) -0.07304(10) 0.0263(5) Uani d . . 1 .
S S1 0.21722(9) 0.68866(7) -0.00754(4) 0.01924(17) Uani d . . 1 ..

loop_
_atom_site_aniso_label
_atom_site_aniso_U_11
_atom_site_aniso_U_22
_atom_site_aniso_U_33
_atom_site_aniso_U_12
_atom_site_aniso_U_13
_atom_site_aniso_U_23
C1 0.0229(17) 0.0207(15) 0.0191(15) 0.0032(13) -0.0003(12) -0.0026(12)
C2 0.0301(19) 0.034(2) 0.0278(17) -0.0046(17) 0.0069(15) -0.0124(15)
C3 0.033(2) 0.042(2) 0.035(2) -0.0132(18) 0.0123(18) -0.0112(17)
C4 0.027(2) 0.034(2) 0.036(2) -0.0073(16) -0.0019(16) -0.0121(16)
C5 0.028(2) 0.0299(18) 0.0214(16) 0.0020(16) -0.0042(15) -0.0061(14)
C6 0.0227(17) 0.0210(14) 0.0188(14) 0.0041(14) -0.0024(13) -0.0022(12)
C7 0.0239(17) 0.0222(15) 0.0184(15) 0.0072(14) -0.0032(13) -0.0021(12)
C8 0.031(2) 0.0259(17) 0.0208(16) 0.0013(16) 0.0004(14) -0.0048(13)
C9 0.033(2) 0.036(2) 0.0228(17) 0.0056(17) 0.0091(16) 0.0011(14)
C10 0.0274(19) 0.035(2) 0.0327(19) -0.0031(16) 0.0078(16) 0.0019(15)
C11 0.033(2) 0.0301(17) 0.0238(16) -0.0058(17) 0.0018(15) -0.0021(15)
C12 0.0220(18) 0.0207(16) 0.0195(16) 0.0030(14) -0.0002(13) -0.0018(12)
C13 0.0218(17) 0.0190(14) 0.0202(15) 0.0031(14) -0.0022(14) -0.0015(11)
C14 0.0220(17) 0.0204(15) 0.0199(15) 0.0014(13) -0.0013(12) 0.0019(12)
C15 0.0167(14) 0.0177(13) 0.0227(16) -0.0007(11) -0.0004(14) -0.0015(13)
C16 0.0249(18) 0.0217(16) 0.0227(16) -0.0051(14) 0.0026(14) -0.0004(13)
C17 0.030(2) 0.0211(16) 0.0290(18) 0.0022(15) 0.0088(15) -0.0040(14)
C18 0.0239(17) 0.0207(15) 0.043(2) 0.0028(12) 0.0015(18) -0.0009(16)
C19 0.028(2) 0.0282(18) 0.0327(19) 0.0012(16) -0.0076(16) 0.0042(16)
C20 0.0230(18) 0.0263(17) 0.0236(16) 0.0011(15) -0.0014(14) -0.0018(14)
C21 0.041(2) 0.040(2) 0.061(2) 0.0193(18) -0.001(2) -0.004(2)
N1 0.0219(15) 0.0226(13) 0.0201(13) -0.0023(12) 0.0018(11) -0.0055(10)
O1 0.0181(11) 0.0288(11) 0.0220(11) -0.0019(9) -0.0017(10) -0.0031(10)
O2 0.0336(15) 0.0273(11) 0.0180(11) 0.0042(11) -0.0020(10) 0.0013(9)
S1 0.0196(4) 0.0211(3) 0.0171(3) 0.0019(3) -0.0023(3) -0.0027(3)

loop_
_atom_type_symbol
_atom_type_description
_atom_type_scat_dispersion_real
_atom_type_scat_dispersion_imag
_atom_type_scat_source
C C 0.0033 0.0016 'International Tables Vol C Tables 4.2.6.8 and 6.1.1.4'
H H 0.0000 0.0000 'International Tables Vol C Tables 4.2.6.8 and 6.1.1.4'
N N 0.0061 0.0033 'International Tables Vol C Tables 4.2.6.8 and 6.1.1.4'
O O 0.0106 0.0060 'International Tables Vol C Tables 4.2.6.8 and 6.1.1.4'
S S 0.1246 0.1234 'International Tables Vol C Tables 4.2.6.8 and 6.1.1.4'

loop_
_geom_angle_atom_site_label_1
_geom_angle_atom_site_label_2
_geom_angle_atom_site_label_3
_geom_angle
C2 C1 C6 118.7(3)
C2 C1 C13 132.9(3)
C6 C1 C13 108.4(3)
C3 C2 C1 119.8(3)
C2 C3 C4 121.5(3)
C5 C4 C3 119.5(3)
C6 C5 C4 119.2(3)
C5 C6 C1 121.3(3)
C5 C6 C7 130.3(3)
C1 C6 C7 108.4(3)
C8 C7 C12 120.7(3)
C8 C7 C6 131.0(3)
C12 C7 C6 108.3(3)
C9 C8 C7 118.5(3)
C8 C9 C10 120.7(3)
C11 C10 C9 120.9(3)
C12 C11 C10 119.0(3)
C11 C12 C7 120.1(3)
C11 C12 C13 131.2(3)
C7 C12 C13 108.7(3)
C14 C13 C1 132.2(3)
C14 C13 C12 121.7(3)
C1 C13 C12 106.1(2)
C13 C14 N1 127.0(3)
C20 C15 C16 120.9(3)
C20 C15 S1 121.2(2)
C16 C15 S1 117.9(2)
C17 C16 C15 118.9(3)
C16 C17 C18 121.3(3)
C17 C18 C19 118.5(3)
C17 C18 C21 120.8(3)
C19 C18 C21 120.7(3)
C20 C19 C18 121.4(3)
C19 C20 C15 118.8(3)
C14 N1 S1 123.2(2)
O2 S1 O1 119.00(14)
O2 S1 N1 108.11(13)
O1 S1 N1 106.00(13)
O2 S1 C15 107.94(14)
O1 S1 C15 109.18(13)
N1 S1 C15 105.87(14)

loop_
_geom_bond_atom_site_label_1
_geom_bond_atom_site_label_2
_geom_bond_distance
C1 C2 1.384(4)
C1 C6 1.416(4)
C1 C13 1.473(4)
C2 C3 1.373(5)
C3 C4 1.395(5)
C4 C5 1.386(5)
C5 C6 1.380(4)
C6 C7 1.468(4)
C7 C8 1.391(4)
C7 C12 1.409(4)
C8 C9 1.390(5)
C9 C10 1.391(5)
C10 C11 1.386(5)
C11 C12 1.386(5)
C12 C13 1.479(4)
C13 C14 1.346(4)
C14 N1 1.384(4)
C15 C20 1.386(4)
C15 C16 1.389(4)
C15 S1 1.755(3)
C16 C17 1.382(5)
C17 C18 1.386(5)
C18 C19 1.388(5)
C18 C21 1.507(4)
C19 C20 1.383(5)
N1 S1 1.632(2)
O1 S1 1.437(2)
O2 S1 1.429(2)
